data_4069261
loop_
_publ_author_name
'Ho, Chien-Chang'
'Chatterjee, Sandipan'
'Wu, Tzu-Liang'
'Chan, Kai-Ting'
'Chang, Yu-Wei'
'Hsiao, Tsun-Hung'
'Lee, Hon Man'

_publ_section_title
;
 Direct Arylation Mediated by Palladium Complexes with Rigid
 Phosphine-Functionalized N-Heterocyclic Carbenes
;
_journal_issue 9
_journal_name_full Organometallics
_journal_page_first 2837
_journal_paper_doi 10.1021/om900112y
_journal_volume 28
_journal_year 2009
_chemical_formula_moiety 'C33 H31 N4 P Pd, 2(B F4)'
_chemical_formula_sum 'C33 H31 B2 F8 N4 P Pd'
_chemical_formula_weight 794.61
_space_group_IT_number 33
_symmetry_cell_setting orthorhombic
_symmetry_Int_Tables_number 33
_symmetry_space_group_name_Hall 'P 2c -2n'
_symmetry_space_group_name_H-M 'P n a 21'
_atom_sites_solution_hydrogens geom
_atom_sites_solution_primary direct
_atom_sites_solution_secondary difmap
_audit_creation_method SHELXL-97
_cell_angle_alpha 90.00
_cell_angle_beta 90.00
_cell_angle_gamma 90.00
_cell_formula_units_Z 4
_cell_length_a 19.9738(6)
_cell_length_b 11.0019(3)
_cell_length_c 15.4627(5)
_cell_measurement_reflns_used 3987
_cell_measurement_temperature 150(2)
_cell_measurement_theta_max 28.3
_cell_measurement_theta_min 2.3
_cell_volume 3397.92(18)
_computing_cell_refinement 'SAINT v6.280a (Bruker, 2004)'
_computing_data_collection 'APEX2 v1.0-22 (Bruker, 2004)'
_computing_data_reduction 'SAINT v6.280a (Bruker, 2004)'
_computing_molecular_graphics 'SHELXTL 5.1'
_computing_publication_material 'SHELXTL 5.1'
_computing_structure_refinement 'SHELXTL 5.1'
_computing_structure_solution 'SHELXTL 5.1 (Sheldrick, 1998)'
_diffrn_ambient_temperature 150(2)
_diffrn_measured_fraction_theta_full 0.998
_diffrn_measured_fraction_theta_max 0.998
_diffrn_measurement_device_type 'Bruker SMART APEX II'
_diffrn_measurement_method \w
_diffrn_radiation_monochromator graphite
_diffrn_radiation_probe x-ray
_diffrn_radiation_type MoK\a
_diffrn_radiation_wavelength 0.71073
_diffrn_reflns_av_R_equivalents 0.0697
_diffrn_reflns_av_sigmaI/netI 0.0825
_diffrn_reflns_limit_h_max 26
_diffrn_reflns_limit_h_min -26
_diffrn_reflns_limit_k_max 14
_diffrn_reflns_limit_k_min -14
_diffrn_reflns_limit_l_max 20
_diffrn_reflns_limit_l_min -20
_diffrn_reflns_number 42408
_diffrn_reflns_theta_full 28.72
_diffrn_reflns_theta_max 28.72
_diffrn_reflns_theta_min 2.04
_diffrn_source 'fine-focus sealed tube'
_diffrn_standards_decay_% 0
_diffrn_standards_interval_count 0
_diffrn_standards_interval_time 0
_diffrn_standards_number 0
_exptl_absorpt_coefficient_mu 0.668
_exptl_absorpt_correction_T_max 0.9007
_exptl_absorpt_correction_T_min 0.8562
_exptl_absorpt_correction_type multi-scan
_exptl_absorpt_process_details 'SADABS 2.10 (Sheldrick, 2003)'
_exptl_crystal_colour yellow
_exptl_crystal_density_diffrn 1.553
_exptl_crystal_density_method 'not measured'
_exptl_crystal_description block
_exptl_crystal_F_000 1600
_exptl_crystal_size_max 0.24
_exptl_crystal_size_mid 0.20
_exptl_crystal_size_min 0.16
_refine_diff_density_max 0.933
_refine_diff_density_min -0.646
_refine_diff_density_rms 0.084
_refine_ls_abs_structure_details 'Flack H D (1983), Acta Cryst. A39, 876-881'
_refine_ls_abs_structure_Flack -0.02(3)
_refine_ls_extinction_method none
_refine_ls_goodness_of_fit_ref 1.016
_refine_ls_hydrogen_treatment constr
_refine_ls_matrix_type full
_refine_ls_number_parameters 443
_refine_ls_number_reflns 8561
_refine_ls_number_restraints 1
_refine_ls_restrained_S_all 1.016
_refine_ls_R_factor_all 0.0867
_refine_ls_R_factor_gt 0.0476
_refine_ls_shift/su_max 0.002
_refine_ls_shift/su_mean 0.000
_refine_ls_structure_factor_coef Fsqd
_refine_ls_weighting_details 'calc w=1/[\s^2^(Fo^2^)+(0.0547P)^2^+0.0000P] where P=(Fo^2^+2Fc^2^)/3'
_refine_ls_weighting_scheme calc
_refine_ls_wR_factor_gt 0.1052
_refine_ls_wR_factor_ref 0.1174
_reflns_number_gt 5703
_reflns_number_total 8561
_reflns_threshold_expression I>2\s
_cod_data_source_file om900112y_si_001.cif
_cod_data_source_block 11
_cod_database_code 4069261

loop_
_symmetry_equiv_pos_as_xyz
'x, y, z'
'-x, -y, z+1/2'
'x+1/2, -y+1/2, z'
'-x+1/2, y+1/2, z+1/2'

loop_
_atom_site_label
_atom_site_type_symbol
_atom_site_fract_x
_atom_site_fract_y
_atom_site_fract_z
_atom_site_U_iso_or_equiv
_atom_site_adp_type
_atom_site_occupancy
_atom_site_symmetry_multiplicity
_atom_site_calc_flag
_atom_site_refinement_flags
B1 B 0.4050(4) 0.7141(6) 0.4596(5) 0.0441(17) Uani 1 1 d .
B2 B 0.1099(4) 0.2512(6) 0.5282(5) 0.0433(17) Uani 1 1 d .
C1 C 0.22497(19) 0.4200(3) 0.2493(5) 0.0352(9) Uani 1 1 d .
C2 C 0.3007(3) 0.5608(5) 0.2115(4) 0.0464(15) Uani 1 1 d .
H2 H 0.3261 0.6165 0.1779 0.056 Uiso 1 1 calc R
C3 C 0.3085(3) 0.5374(5) 0.2960(4) 0.0425(14) Uani 1 1 d .
H3 H 0.3404 0.5737 0.3335 0.051 Uiso 1 1 calc R
C4 C 0.2237(3) 0.4875(5) 0.0954(4) 0.0528(14) Uani 1 1 d .
H4A H 0.2054 0.5677 0.0812 0.079 Uiso 1 1 calc R
H4B H 0.1885 0.4261 0.0897 0.079 Uiso 1 1 calc R
H4C H 0.2605 0.4683 0.0557 0.079 Uiso 1 1 calc R
C5 C 0.2575(3) 0.3911(5) 0.4019(3) 0.0430(12) Uani 1 1 d .
H5A H 0.2111 0.3626 0.4109 0.052 Uiso 1 1 calc R
H5B H 0.2680 0.4507 0.4479 0.052 Uiso 1 1 calc R
C6 C 0.3040(3) 0.2855(4) 0.4098(3) 0.0394(12) Uani 1 1 d .
C7 C 0.3558(3) 0.2883(5) 0.4695(4) 0.0438(14) Uani 1 1 d .
H7 H 0.3611 0.3591 0.5041 0.053 Uiso 1 1 calc R
C8 C 0.3998(3) 0.1939(5) 0.4811(5) 0.0516(16) Uani 1 1 d .
H8 H 0.4359 0.2011 0.5208 0.062 Uiso 1 1 calc R
C9 C 0.3910(3) 0.0879(6) 0.4341(4) 0.0522(14) Uani 1 1 d .
H9 H 0.4199 0.0205 0.4433 0.063 Uiso 1 1 calc R
C10 C 0.3395(2) 0.0805(5) 0.3733(3) 0.0448(13) Uani 1 1 d .
H10 H 0.3334 0.0074 0.3415 0.054 Uiso 1 1 calc R
C11 C 0.2971(3) 0.1781(5) 0.3586(4) 0.0386(14) Uani 1 1 d .
C12 C 0.2987(3) 0.1929(4) 0.1742(4) 0.0378(13) Uani 1 1 d .
C13 C 0.3651(3) 0.2282(5) 0.1850(4) 0.0505(14) Uani 1 1 d .
H13 H 0.3832 0.2364 0.2415 0.061 Uiso 1 1 calc R
C14 C 0.4047(3) 0.2512(6) 0.1138(5) 0.0653(17) Uani 1 1 d .
H14 H 0.4501 0.2744 0.1214 0.078 Uiso 1 1 calc R
C15 C 0.3784(4) 0.2406(8) 0.0308(5) 0.072(2) Uani 1 1 d .
H15 H 0.4064 0.2558 -0.0177 0.086 Uiso 1 1 calc R
C16 C 0.3134(3) 0.2088(6) 0.0178(4) 0.0662(18) Uani 1 1 d .
H16 H 0.2959 0.2017 -0.0391 0.079 Uiso 1 1 calc R
C17 C 0.2729(3) 0.1867(5) 0.0898(4) 0.0450(13) Uani 1 1 d .
H17 H 0.2270 0.1672 0.0814 0.054 Uiso 1 1 calc R
C18 C 0.2184(2) 0.0075(4) 0.2591(4) 0.0345(10) Uani 1 1 d .
C19 C 0.2395(3) -0.0667(4) 0.1908(4) 0.0457(13) Uani 1 1 d .
H19 H 0.2715 -0.0376 0.1502 0.055 Uiso 1 1 calc R
C20 C 0.2131(3) -0.1846(5) 0.1827(4) 0.0552(15) Uani 1 1 d .
H20 H 0.2271 -0.2356 0.1366 0.066 Uiso 1 1 calc R
C21 C 0.1676(3) -0.2255(5) 0.2408(8) 0.066(2) Uani 1 1 d .
H21 H 0.1490 -0.3044 0.2341 0.079 Uiso 1 1 calc R
C22 C 0.1481(3) -0.1549(5) 0.3090(4) 0.0552(15) Uani 1 1 d .
H22 H 0.1167 -0.1859 0.3495 0.066 Uiso 1 1 calc R
C23 C 0.1737(3) -0.0378(5) 0.3200(4) 0.0479(13) Uani 1 1 d .
H23 H 0.1609 0.0100 0.3684 0.057 Uiso 1 1 calc R
C24 C 0.0390(2) 0.1408(5) 0.3139(4) 0.0452(13) Uani 1 1 d .
H24 H 0.0429 0.1930 0.3626 0.054 Uiso 1 1 calc R
C25 C -0.0080(3) 0.0495(6) 0.3166(4) 0.0565(15) Uani 1 1 d .
H25 H -0.0357 0.0377 0.3659 0.068 Uiso 1 1 calc R
C26 C -0.0135(2) -0.0254(5) 0.2434(6) 0.0621(17) Uani 1 1 d .
H26 H -0.0446 -0.0907 0.2428 0.075 Uiso 1 1 calc R
C27 C 0.0267(3) -0.0036(6) 0.1722(4) 0.0553(15) Uani 1 1 d .
H27 H 0.0224 -0.0508 0.1211 0.066 Uiso 1 1 calc R
C28 C 0.0725(3) 0.0874(5) 0.1775(4) 0.0420(12) Uani 1 1 d .
H28 H 0.1012 0.1004 0.1295 0.050 Uiso 1 1 calc R
C29 C 0.0435(3) 0.4429(5) 0.1676(4) 0.0496(14) Uani 1 1 d .
H29 H 0.0537 0.3948 0.1183 0.060 Uiso 1 1 calc R
C30 C -0.0074(3) 0.5269(6) 0.1611(4) 0.0588(16) Uani 1 1 d .
H30 H -0.0323 0.5351 0.1090 0.071 Uiso 1 1 calc R
C31 C -0.0214(3) 0.5981(5) 0.2312(4) 0.0507(17) Uani 1 1 d .
H31 H -0.0555 0.6581 0.2278 0.061 Uiso 1 1 calc R
C32 C 0.0138(3) 0.5830(5) 0.3058(4) 0.0507(14) Uani 1 1 d .
H32 H 0.0039 0.6307 0.3554 0.061 Uiso 1 1 calc R
C33 C 0.0644(3) 0.4964(4) 0.3080(4) 0.0407(12) Uani 1 1 d .
H33 H 0.0897 0.4864 0.3596 0.049 Uiso 1 1 calc R
F1 F 0.4709(3) 0.7270(6) 0.4758(4) 0.139(3) Uani 1 1 d .
F2 F 0.3769(4) 0.7849(4) 0.5209(4) 0.118(2) Uani 1 1 d .
F3 F 0.3922(3) 0.7516(4) 0.3795(3) 0.0885(17) Uani 1 1 d .
F4 F 0.3825(2) 0.5989(3) 0.4745(2) 0.0711(10) Uani 1 1 d .
F5 F 0.0910(2) 0.3376(4) 0.4749(3) 0.0993(15) Uani 1 1 d .
F6 F 0.1541(2) 0.1750(5) 0.4844(3) 0.1014(16) Uani 1 1 d .
F7 F 0.1388(4) 0.2868(5) 0.5985(5) 0.159(4) Uani 1 1 d .
F8 F 0.0557(3) 0.1908(4) 0.5538(6) 0.156(3) Uani 1 1 d .
N1 N 0.2482(2) 0.4882(4) 0.1823(3) 0.0369(10) Uani 1 1 d .
N2 N 0.2619(2) 0.4512(4) 0.3183(3) 0.0338(10) Uani 1 1 d .
N3 N 0.07945(16) 0.1599(3) 0.2466(4) 0.0330(8) Uani 1 1 d .
N4 N 0.07862(17) 0.4257(3) 0.2385(3) 0.0336(10) Uani 1 1 d .
P1 P 0.24268(6) 0.16649(11) 0.26378(10) 0.0346(3) Uani 1 1 d .
Pd1 Pd 0.153898(14) 0.29364(2) 0.24997(3) 0.03095(9) Uani 1 1 d .

loop_
_atom_site_aniso_label
_atom_site_aniso_U_11
_atom_site_aniso_U_22
_atom_site_aniso_U_33
_atom_site_aniso_U_23
_atom_site_aniso_U_13
_atom_site_aniso_U_12
B1 0.053(4) 0.034(4) 0.045(4) -0.010(3) 0.000(3) -0.021(3)
B2 0.061(4) 0.037(4) 0.032(4) 0.007(3) -0.005(3) 0.003(3)
C1 0.034(2) 0.029(2) 0.043(2) -0.014(3) -0.006(3) 0.0070(16)
C2 0.049(3) 0.030(3) 0.060(4) 0.008(3) -0.007(3) -0.013(3)
C3 0.045(3) 0.027(3) 0.056(4) -0.003(3) -0.010(3) -0.008(2)
C4 0.066(4) 0.037(3) 0.056(3) 0.002(3) -0.016(3) -0.003(3)
C5 0.045(3) 0.043(3) 0.041(3) -0.010(2) -0.006(2) 0.003(2)
C6 0.044(3) 0.037(3) 0.037(3) 0.002(2) 0.000(2) 0.002(2)
C7 0.047(3) 0.046(3) 0.039(3) 0.002(3) -0.008(2) -0.004(3)
C8 0.045(4) 0.058(4) 0.051(4) 0.011(3) -0.006(3) -0.007(3)
C9 0.047(3) 0.066(4) 0.043(3) 0.007(3) 0.001(2) 0.012(3)
C10 0.051(3) 0.046(3) 0.038(3) 0.000(2) -0.004(2) 0.009(3)
C11 0.033(3) 0.049(4) 0.034(3) -0.004(3) -0.004(2) 0.005(2)
C12 0.037(3) 0.027(3) 0.049(3) -0.002(2) 0.000(3) 0.003(2)
C13 0.038(3) 0.059(4) 0.055(4) 0.005(3) 0.001(3) -0.004(2)
C14 0.037(3) 0.093(5) 0.065(4) 0.008(4) 0.013(3) -0.014(3)
C15 0.058(5) 0.112(6) 0.045(4) 0.021(4) 0.018(4) -0.008(4)
C16 0.055(4) 0.099(5) 0.045(3) 0.005(4) 0.004(3) -0.022(3)
C17 0.046(3) 0.046(3) 0.042(3) 0.000(3) 0.003(3) -0.001(2)
C18 0.030(2) 0.032(2) 0.041(3) 0.005(3) -0.001(3) 0.0013(16)
C19 0.048(3) 0.036(3) 0.053(3) 0.002(3) -0.002(3) 0.008(2)
C20 0.067(4) 0.033(3) 0.066(4) 0.000(3) 0.002(3) -0.005(3)
C21 0.070(4) 0.037(3) 0.090(6) 0.002(5) -0.021(5) -0.010(2)
C22 0.057(4) 0.048(4) 0.061(4) 0.017(3) -0.004(3) -0.013(3)
C23 0.053(3) 0.048(3) 0.042(3) 0.006(3) -0.002(3) -0.002(3)
C24 0.038(3) 0.055(4) 0.042(3) -0.003(3) 0.007(3) 0.000(3)
C25 0.044(3) 0.062(4) 0.064(4) -0.004(3) 0.016(3) -0.012(3)
C26 0.038(3) 0.050(3) 0.099(5) -0.015(4) -0.023(5) -0.008(2)
C27 0.034(3) 0.065(4) 0.066(4) -0.010(3) -0.009(3) 0.001(3)
C28 0.036(3) 0.044(3) 0.046(3) -0.003(3) -0.007(2) -0.001(2)
C29 0.045(3) 0.048(3) 0.056(4) -0.013(3) -0.010(3) 0.013(3)
C30 0.049(3) 0.059(4) 0.068(4) 0.013(3) -0.012(3) 0.012(3)
C31 0.040(3) 0.041(3) 0.071(5) 0.003(3) 0.002(3) 0.012(2)
C32 0.044(3) 0.038(3) 0.070(4) -0.005(3) 0.017(3) 0.009(3)
C33 0.038(3) 0.040(3) 0.044(3) 0.003(3) -0.003(2) 0.002(2)
F1 0.073(3) 0.224(7) 0.122(4) 0.082(4) -0.045(3) -0.043(3)
F2 0.182(5) 0.060(3) 0.112(5) -0.025(3) 0.049(4) 0.010(3)
F3 0.125(4) 0.086(3) 0.055(2) 0.019(2) -0.029(2) -0.067(3)
F4 0.121(3) 0.0404(18) 0.052(2) 0.0067(16) -0.024(2) -0.0185(19)
F5 0.124(4) 0.096(3) 0.078(3) 0.038(3) 0.017(3) 0.040(3)
F6 0.096(3) 0.096(3) 0.112(4) -0.015(3) 0.041(3) 0.032(2)
F7 0.184(7) 0.134(5) 0.160(7) -0.078(4) -0.133(6) 0.074(4)
F8 0.105(5) 0.106(4) 0.258(9) 0.059(4) 0.075(5) -0.016(3)
N1 0.039(2) 0.031(2) 0.041(2) 0.008(2) -0.008(2) 0.0032(19)
N2 0.034(2) 0.029(2) 0.038(2) -0.006(2) -0.0028(19) 0.0060(19)
N3 0.0297(16) 0.0326(17) 0.037(2) -0.008(3) -0.003(3) 0.0050(13)
N4 0.0311(17) 0.0323(18) 0.037(3) -0.003(2) 0.003(2) 0.0015(14)
P1 0.0344(6) 0.0304(6) 0.0390(9) -0.0015(6) 0.0014(6) 0.0022(4)
Pd1 0.02912(14) 0.02912(15) 0.03461(16) -0.0014(2) -0.0003(2) 0.00411(13)

loop_
_atom_type_symbol
_atom_type_description
_atom_type_scat_dispersion_real
_atom_type_scat_dispersion_imag
_atom_type_scat_source
C C 0.0033 0.0016 'International Tables Vol C Tables 4.2.6.8 and 6.1.1.4'
H H 0.0000 0.0000 'International Tables Vol C Tables 4.2.6.8 and 6.1.1.4'
B B 0.0013 0.0007 'International Tables Vol C Tables 4.2.6.8 and 6.1.1.4'
N N 0.0061 0.0033 'International Tables Vol C Tables 4.2.6.8 and 6.1.1.4'
F F 0.0171 0.0103 'International Tables Vol C Tables 4.2.6.8 and 6.1.1.4'
P P 0.1023 0.0942 'International Tables Vol C Tables 4.2.6.8 and 6.1.1.4'
Pd Pd -0.9988 1.0072 'International Tables Vol C Tables 4.2.6.8 and 6.1.1.4'

loop_
_geom_angle_atom_site_label_1
_geom_angle_atom_site_label_2
_geom_angle_atom_site_label_3
_geom_angle
F3 B1 F1 109.2(6)
F3 B1 F2 113.3(7)
F1 B1 F2 102.4(6)
F3 B1 F4 112.5(5)
F1 B1 F4 112.8(6)
F2 B1 F4 106.3(6)
F7 B2 F5 115.9(7)
F7 B2 F8 105.3(8)
F5 B2 F8 108.2(7)
F7 B2 F6 108.0(6)
F5 B2 F6 108.2(6)
F8 B2 F6 111.1(6)
N2 C1 N1 106.1(3)
N2 C1 Pd1 124.6(5)
N1 C1 Pd1 129.3(5)
C3 C2 N1 107.0(6)
C3 C2 H2 126.5
N1 C2 H2 126.5
C2 C3 N2 107.4(6)
C2 C3 H3 126.3
N2 C3 H3 126.3
N1 C4 H4A 109.5
N1 C4 H4B 109.5
H4A C4 H4B 109.5
N1 C4 H4C 109.5
H4A C4 H4C 109.5
H4B C4 H4C 109.5
N2 C5 C6 112.9(4)
N2 C5 H5A 109.0
C6 C5 H5A 109.0
N2 C5 H5B 109.0
C6 C5 H5B 109.0
H5A C5 H5B 107.8
C7 C6 C11 117.4(5)
C7 C6 C5 120.1(5)
C11 C6 C5 122.5(5)
C8 C7 C6 123.2(6)
C8 C7 H7 118.4
C6 C7 H7 118.4
C7 C8 C9 119.2(6)
C7 C8 H8 120.4
C9 C8 H8 120.4
C8 C9 C10 119.7(5)
C8 C9 H9 120.1
C10 C9 H9 120.1
C11 C10 C9 121.0(5)
C11 C10 H10 119.5
C9 C10 H10 119.5
C10 C11 C6 119.3(5)
C10 C11 P1 116.1(4)
C6 C11 P1 124.0(4)
C13 C12 C17 118.3(5)
C13 C12 P1 122.9(5)
C17 C12 P1 118.6(4)
C14 C13 C12 120.1(6)
C14 C13 H13 120.0
C12 C13 H13 120.0
C13 C14 C15 120.4(6)
C13 C14 H14 119.8
C15 C14 H14 119.8
C16 C15 C14 121.1(6)
C16 C15 H15 119.4
C14 C15 H15 119.4
C15 C16 C17 118.7(6)
C15 C16 H16 120.6
C17 C16 H16 120.6
C16 C17 C12 121.3(6)
C16 C17 H17 119.4
C12 C17 H17 119.4
C23 C18 C19 119.7(4)
C23 C18 P1 119.3(4)
C19 C18 P1 120.7(4)
C18 C19 C20 119.4(5)
C18 C19 H19 120.3
C20 C19 H19 120.3
C21 C20 C19 119.9(6)
C21 C20 H20 120.0
C19 C20 H20 120.0
C20 C21 C22 121.0(5)
C20 C21 H21 119.5
C22 C21 H21 119.5
C21 C22 C23 120.9(6)
C21 C22 H22 119.5
C23 C22 H22 119.5
C18 C23 C22 118.9(6)
C18 C23 H23 120.6
C22 C23 H23 120.6
N3 C24 C25 123.5(5)
N3 C24 H24 118.3
C25 C24 H24 118.3
C24 C25 C26 117.2(6)
C24 C25 H25 121.4
C26 C25 H25 121.4
C27 C26 C25 119.6(5)
C27 C26 H26 120.2
C25 C26 H26 120.2
C28 C27 C26 118.1(6)
C28 C27 H27 121.0
C26 C27 H27 121.0
N3 C28 C27 123.8(5)
N3 C28 H28 118.1
C27 C28 H28 118.1
N4 C29 C30 123.4(6)
N4 C29 H29 118.3
C30 C29 H29 118.3
C31 C30 C29 118.5(6)
C31 C30 H30 120.7
C29 C30 H30 120.7
C32 C31 C30 119.8(5)
C32 C31 H31 120.1
C30 C31 H31 120.1
C31 C32 C33 118.7(6)
C31 C32 H32 120.6
C33 C32 H32 120.6
N4 C33 C32 121.7(5)
N4 C33 H33 119.1
C32 C33 H33 119.1
C1 N1 C2 109.1(5)
C1 N1 C4 126.5(5)
C2 N1 C4 124.4(5)
C1 N2 C3 110.4(5)
C1 N2 C5 123.9(4)
C3 N2 C5 125.3(5)
C24 N3 C28 117.7(4)
C24 N3 Pd1 121.4(4)
C28 N3 Pd1 120.8(4)
C29 N4 C33 117.8(4)
C29 N4 Pd1 123.5(4)
C33 N4 Pd1 118.7(4)
C12 P1 C18 106.9(3)
C12 P1 C11 103.6(2)
C18 P1 C11 104.9(3)
C12 P1 Pd1 108.26(18)
C18 P1 Pd1 112.40(14)
C11 P1 Pd1 119.77(19)
C1 Pd1 N3 178.2(3)
C1 Pd1 N4 91.54(14)
N3 Pd1 N4 88.62(13)
C1 Pd1 P1 82.73(11)
N3 Pd1 P1 97.13(9)
N4 Pd1 P1 174.23(10)

loop_
_geom_bond_atom_site_label_1
_geom_bond_atom_site_label_2
_geom_bond_distance
B1 F3 1.330(8)
B1 F1 1.346(8)
B1 F2 1.350(8)
B1 F4 1.365(7)
B2 F7 1.292(8)
B2 F5 1.314(8)
B2 F8 1.331(9)
B2 F6 1.393(9)
C1 N2 1.342(7)
C1 N1 1.361(8)
C1 Pd1 1.987(4)
C2 C3 1.341(7)
C2 N1 1.392(7)
C2 H2 0.9500
C3 N2 1.373(7)
C3 H3 0.9500
C4 N1 1.430(7)
C4 H4A 0.9800
C4 H4B 0.9800
C4 H4C 0.9800
C5 N2 1.454(7)
C5 C6 1.492(7)
C5 H5A 0.9900
C5 H5B 0.9900
C6 C7 1.387(8)
C6 C11 1.430(7)
C7 C8 1.373(8)
C7 H7 0.9500
C8 C9 1.385(8)
C8 H8 0.9500
C9 C10 1.396(7)
C9 H9 0.9500
C10 C11 1.387(7)
C10 H10 0.9500
C11 P1 1.829(6)
C12 C13 1.392(8)
C12 C17 1.405(7)
C12 P1 1.804(6)
C13 C14 1.379(8)
C13 H13 0.9500
C14 C15 1.392(10)
C14 H14 0.9500
C15 C16 1.359(11)
C15 H15 0.9500
C16 C17 1.396(8)
C16 H16 0.9500
C17 H17 0.9500
C18 C23 1.390(7)
C18 C19 1.400(7)
C18 P1 1.817(4)
C19 C20 1.406(7)
C19 H19 0.9500
C20 C21 1.355(11)
C20 H20 0.9500
C21 C22 1.365(12)
C21 H21 0.9500
C22 C23 1.397(8)
C22 H22 0.9500
C23 H23 0.9500
C24 N3 1.334(7)
C24 C25 1.376(8)
C24 H24 0.9500
C25 C26 1.405(9)
C25 H25 0.9500
C26 C27 1.384(10)
C26 H26 0.9500
C27 C28 1.358(7)
C27 H27 0.9500
C28 N3 1.340(7)
C28 H28 0.9500
C29 N4 1.315(7)
C29 C30 1.378(7)
C29 H29 0.9500
C30 C31 1.366(8)
C30 H30 0.9500
C31 C32 1.361(8)
C31 H31 0.9500
C32 C33 1.389(7)
C32 H32 0.9500
C33 N4 1.357(7)
C33 H33 0.9500
N3 Pd1 2.093(3)
N4 Pd1 2.099(3)
P1 Pd1 2.2687(12)
